data_7250642
loop_
_publ_author_name
'Wu, Yingcong'
'Ma, Wanzun'
'Wei, Dehui'
'Liu, Gen'
'Wei, Huiqi'
'Zhao, Xinyun'
'Wu, Lamei'
'Huang, Zhengxi'
'Zhang, Zhan'

_publ_section_title
;
 A self-assembled supramolecular capsule that cocrystallizes with
 1,4-disubstituted benzene derivatives
;
_journal_issue 15
_journal_name_full CrystEngComm
_journal_page_first 2287
_journal_page_last 2291
_journal_paper_doi 10.1039/D5CE00115C
_journal_volume 27
_journal_year 2025
_chemical_formula_moiety 'C43 H57 N5 O4, 2(C3 H6 O)'
_chemical_formula_sum 'C49 H69 N5 O6'
_chemical_formula_weight 824.09
_space_group_crystal_system triclinic
_space_group_IT_number 2
_space_group_name_Hall '-P 1'
_space_group_name_H-M_alt 'P -1'
_atom_sites_solution_hydrogens geom
_atom_sites_solution_primary dual
_audit_creation_date 2021-10-12
_audit_creation_method
; 
Olex2 1.3 
(compiled 2020.11.12 svn.r5f609507 for OlexSys, GUI svn.r6408) 
;
_audit_update_record
;
2025-01-23 deposited with the CCDC.	2025-03-14 downloaded from the CCDC.
;
_cell_angle_alpha 104.8440(10)
_cell_angle_beta 113.2370(10)
_cell_angle_gamma 90.513(2)
_cell_formula_units_Z 2
_cell_length_a 12.1297(6)
_cell_length_b 14.6354(7)
_cell_length_c 15.2121(7)
_cell_measurement_reflns_used 9250
_cell_measurement_temperature 200(2)
_cell_measurement_theta_max 60.08
_cell_measurement_theta_min 3.48
_cell_volume 2380.1(2)
_computing_cell_refinement 'SAINT V8.40B (?, 2016)'
_computing_data_collection 'Bruker APEX2'
_computing_data_reduction 'SAINT V8.40B (?, 2016)'
_computing_molecular_graphics 'Olex2 1.3 (Dolomanov et al., 2009)'
_computing_publication_material 'Olex2 1.3 (Dolomanov et al., 2009)'
_computing_structure_refinement 'XL  (Sheldrick, 2008)'
_computing_structure_solution 'XM  (Sheldrick, 2008)'
_diffrn_ambient_temperature 200(2)
_diffrn_measured_fraction_theta_full 0.965
_diffrn_measured_fraction_theta_max 0.962
_diffrn_measurement_device_type 'Bruker APEX-II CCD'
_diffrn_measurement_method '\f and \w scans'
_diffrn_radiation_type GaK\a
_diffrn_radiation_wavelength 1.34139
_diffrn_reflns_av_R_equivalents 0.0315
_diffrn_reflns_av_unetI/netI 0.0321
_diffrn_reflns_Laue_measured_fraction_full 0.965
_diffrn_reflns_Laue_measured_fraction_max 0.962
_diffrn_reflns_limit_h_max 14
_diffrn_reflns_limit_h_min -14
_diffrn_reflns_limit_k_max 17
_diffrn_reflns_limit_k_min -17
_diffrn_reflns_limit_l_max 18
_diffrn_reflns_limit_l_min -18
_diffrn_reflns_number 27901
_diffrn_reflns_point_group_measured_fraction_full 0.965
_diffrn_reflns_point_group_measured_fraction_max 0.962
_diffrn_reflns_theta_full 53.594
_diffrn_reflns_theta_max 54.993
_diffrn_reflns_theta_min 2.867
_diffrn_source_current 3.57
_diffrn_source_power 0.2497215
_diffrn_source_voltage 69.95
_diffrn_standards_number 0
_exptl_absorpt_coefficient_mu 0.382
_exptl_absorpt_correction_T_max 0.7518
_exptl_absorpt_correction_T_min 0.6845
_exptl_absorpt_correction_type multi-scan
_exptl_absorpt_process_details 'SADABS-2016/2 (Bruker,2016/2)'
_exptl_crystal_colour yellow
_exptl_crystal_colour_primary yellow
_exptl_crystal_density_diffrn 1.150
_exptl_crystal_description block
_exptl_crystal_F_000 892
_exptl_crystal_size_max 0.2
_exptl_crystal_size_mid 0.1
_exptl_crystal_size_min 0.1
_refine_diff_density_max 0.461
_refine_diff_density_min -0.254
_refine_diff_density_rms 0.042
_refine_ls_extinction_coef 0.0143(16)
_refine_ls_extinction_expression Fc^*^=kFc[1+0.001xFc^2^\l^3^/sin(2\q)]^-1/4^
_refine_ls_extinction_method 'SHELXL-2018/3 (Sheldrick 2018)'
_refine_ls_goodness_of_fit_ref 1.045
_refine_ls_hydrogen_treatment constr
_refine_ls_matrix_type full
_refine_ls_number_parameters 615
_refine_ls_number_reflns 8726
_refine_ls_number_restraints 57
_refine_ls_restrained_S_all 1.066
_refine_ls_R_factor_all 0.0562
_refine_ls_R_factor_gt 0.0515
_refine_ls_shift/su_max 0.000
_refine_ls_shift/su_mean 0.000
_refine_ls_structure_factor_coef Fsqd
_refine_ls_weighting_details 'w=1/[\s^2^(Fo^2^)+(0.0804P)^2^+0.7082P] where P=(Fo^2^+2Fc^2^)/3'
_refine_ls_weighting_scheme calc
_refine_ls_wR_factor_gt 0.1409
_refine_ls_wR_factor_ref 0.1458
_reflns_Friedel_coverage 0.000
_reflns_number_gt 7827
_reflns_number_total 8726
_reflns_threshold_expression 'I > 2\s(I)'
_cod_data_source_file d5ce00115c2.cif
_cod_data_source_block 211011j_0m
_cod_database_code 7250642
_shelx_shelxl_version_number 2018/3
_shelx_space_group_comment
; 
The symmetry employed for this shelxl refinement is uniquely defined 
by the following loop, which should always be used as a source of 
symmetry information in preference to the above space-group names. 
They are only intended as comments. 
;
_shelx_estimated_absorpt_t_max 0.963
_shelx_estimated_absorpt_t_min 0.927
_olex2_refinement_description
; 
1. Fixed Uiso 
 At 1.2 times of: 
  All C(H) groups, All C(H,H) groups, All N(H) groups 
 At 1.5 times of: 
  All C(H,H,H) groups 
2. Restrained distances 
 C48-C49 \\sim C48A-C49A 
 with sigma of 0.02 
 C49-O6 \\sim C49A-O6A 
 with sigma of 0.04 
 C47-C48 \\sim C47A-C48A 
 with sigma of 0.02 
 C48-O6 \\sim C48A-O6A 
 with sigma of 0.02 
 C47-O6 \\sim C47A-O6A 
 with sigma of 0.04 
 C47-C49 \\sim C47A-C49A 
 with sigma of 0.04 
 C29-C30 \\sim C29A-C30A 
 with sigma of 0.02 
 C26-C30 \\sim C26-C30A 
 with sigma of 0.04 
 C26-C29 \\sim C26-C29A 
 with sigma of 0.02 
3. Uiso/Uaniso restraints and constraints 
Uanis(C47) \\sim Ueq, Uanis(C48) \\sim Ueq, Uanis(C49) \\sim Ueq, Uanis(O6) 
\\sim Ueq, Uanis(C47A) \\sim Ueq, Uanis(C48A) \\sim Ueq, Uanis(C49A) \\sim Ueq, 
Uanis(O6A) \\sim Ueq: with sigma of 0.01 and sigma for terminal atoms of 0.02 
4. Others 
 Sof(C47A)=Sof(H47D)=Sof(H47E)=Sof(H47F)=Sof(C48A)=Sof(C49A)=Sof(H49D)= 
 Sof(H49E)=Sof(H49F)=Sof(O6A)=1-FVAR(1) 
 Sof(C47)=Sof(H47A)=Sof(H47B)=Sof(H47C)=Sof(C48)=Sof(C49)=Sof(H49A)=Sof(H49B)= 
 Sof(H49C)=Sof(O6)=FVAR(1) 
 Sof(C29A)=Sof(H29C)=Sof(H29D)=Sof(C30A)=Sof(H30D)=Sof(H30E)=Sof(H30F)=1-FVAR(2) 
 Sof(C29)=Sof(H29A)=Sof(H29B)=Sof(C30)=Sof(H30A)=Sof(H30B)=Sof(H30C)=FVAR(2) 
5.a Secondary CH2 refined with riding coordinates: 
 C2(H2A,H2B), C8(H8A,H8B), C10(H10A,H10B), C16(H16A,H16B), C18(H18A,H18B), 
 C29(H29A,H29B), C31(H31A,H31B), C37(H37A,H37B), C39(H39A,H39B), C42(H42A,H42B), 
  C29A(H29C,H29D) 
5.b Aromatic/amide H refined with riding coordinates: 
 C21(H21), C22(H22), C23(H23), N1(H1), N2(H2), N4(H4), N5(H5) 
5.c Idealised Me refined as rotating group: 
 C1(H1A,H1B,H1C), C9(H9A,H9B,H9C), C11(H11A,H11B,H11C), C17(H17A,H17B,H17C), 
 C19(H19A,H19B,H19C), C30(H30A,H30B,H30C), C32(H32A,H32B,H32C), C38(H38A,H38B, 
 H38C), C40(H40A,H40B,H40C), C43(H43A,H43B,H43C), C44(H44A,H44B,H44C), C46(H46A, 
 H46B,H46C), C47(H47A,H47B,H47C), C49(H49A,H49B,H49C), C47A(H47D,H47E,H47F), 
 C49A(H49D,H49E,H49F), C30A(H30D,H30E,H30F) 
;
_olex2_submission_special_instructions 'No special instructions were received'

loop_
_space_group_symop_operation_xyz
'x, y, z'
'-x, -y, -z'

loop_
_atom_site_label
_atom_site_type_symbol
_atom_site_fract_x
_atom_site_fract_y
_atom_site_fract_z
_atom_site_U_iso_or_equiv
_atom_site_adp_type
_atom_site_occupancy
_atom_site_site_symmetry_order
_atom_site_calc_flag
_atom_site_refinement_flags_posn
_atom_site_refinement_flags_adp
_atom_site_refinement_flags_occupancy
_atom_site_disorder_assembly
_atom_site_disorder_group
C1 C 0.8399(3) 0.7389(2) 0.6318(2) 0.1059(10) Uani 1 1 d . . . . .
H1A H 0.861143 0.735318 0.575315 0.159 Uiso 1 1 calc R U . . .
H1B H 0.771744 0.690344 0.611646 0.159 Uiso 1 1 calc R U . . .
H1C H 0.909582 0.727800 0.687176 0.159 Uiso 1 1 calc R U . . .
C2 C 0.80523(15) 0.83540(13) 0.66448(14) 0.0523(4) Uani 1 1 d . . . . .
H2A H 0.778729 0.837487 0.718661 0.063 Uiso 1 1 calc R U . . .
H2B H 0.876660 0.883751 0.691243 0.063 Uiso 1 1 calc R U . . .
C3 C 0.59718(13) 0.81935(11) 0.55893(11) 0.0369(3) Uani 1 1 d . . . . .
C4 C 0.50584(12) 0.83724(10) 0.47143(10) 0.0319(3) Uani 1 1 d . . . . .
C5 C 0.50619(12) 0.89271(9) 0.40981(10) 0.0311(3) Uani 1 1 d . . . . .
C6 C 0.38883(12) 0.87566(9) 0.33247(11) 0.0319(3) Uani 1 1 d . . . . .
C7 C 0.32020(12) 0.81034(9) 0.34902(10) 0.0306(3) Uani 1 1 d . . . . .
C8 C 0.61057(13) 0.95857(10) 0.42206(12) 0.0374(3) Uani 1 1 d . . . . .
H8A H 0.657447 0.990494 0.493938 0.045 Uiso 1 1 calc R U . . .
H8B H 0.578482 1.008440 0.388742 0.045 Uiso 1 1 calc R U . . .
C9 C 0.69516(16) 0.90765(13) 0.37898(15) 0.0532(4) Uani 1 1 d . . . . .
H9A H 0.649733 0.876681 0.307557 0.080 Uiso 1 1 calc R U . . .
H9B H 0.729408 0.859514 0.413088 0.080 Uiso 1 1 calc R U . . .
H9C H 0.760615 0.954059 0.388662 0.080 Uiso 1 1 calc R U . . .
C10 C 0.34606(15) 0.91416(12) 0.24361(12) 0.0425(4) Uani 1 1 d . . . . .
H10A H 0.389432 0.978656 0.263170 0.051 Uiso 1 1 calc R U . . .
H10B H 0.258760 0.920168 0.222568 0.051 Uiso 1 1 calc R U . . .
C11 C 0.3659(2) 0.85184(18) 0.15604(15) 0.0719(6) Uani 1 1 d . . . . .
H11A H 0.331742 0.877995 0.099006 0.108 Uiso 1 1 calc R U . . .
H11B H 0.326021 0.787121 0.138018 0.108 Uiso 1 1 calc R U . . .
H11C H 0.452774 0.850123 0.174507 0.108 Uiso 1 1 calc R U . . .
C12 C 0.19422(12) 0.76778(9) 0.29031(10) 0.0306(3) Uani 1 1 d . . . . .
C13 C 0.08909(12) 0.81047(10) 0.26614(11) 0.0329(3) Uani 1 1 d . . . . .
C14 C -0.00898(12) 0.73763(10) 0.20188(10) 0.0323(3) Uani 1 1 d . . . . .
C15 C 0.04001(12) 0.65209(10) 0.19019(10) 0.0296(3) Uani 1 1 d . . . . .
C16 C 0.08190(14) 0.91414(11) 0.30672(13) 0.0429(4) Uani 1 1 d . . . . .
H16A H 0.024888 0.937400 0.252108 0.051 Uiso 1 1 calc R U . . .
H16B H 0.162501 0.950436 0.330909 0.051 Uiso 1 1 calc R U . . .
C17 C 0.0409(2) 0.93362(15) 0.39124(17) 0.0676(6) Uani 1 1 d . . . . .
H17A H -0.041605 0.902188 0.366478 0.101 Uiso 1 1 calc R U . . .
H17B H 0.042504 1.002443 0.417147 0.101 Uiso 1 1 calc R U . . .
H17C H 0.095283 0.908821 0.444691 0.101 Uiso 1 1 calc R U . . .
C18 C -0.13900(13) 0.75526(11) 0.15800(12) 0.0403(3) Uani 1 1 d . . . . .
H18A H -0.174705 0.722151 0.085671 0.048 Uiso 1 1 calc R U . . .
H18B H -0.141688 0.824362 0.165799 0.048 Uiso 1 1 calc R U . . .
C19 C -0.21611(15) 0.72222(14) 0.20484(14) 0.0525(4) Uani 1 1 d . . . . .
H19A H -0.298565 0.737715 0.173946 0.079 Uiso 1 1 calc R U . . .
H19B H -0.181539 0.754454 0.276562 0.079 Uiso 1 1 calc R U . . .
H19C H -0.217936 0.653190 0.194222 0.079 Uiso 1 1 calc R U . . .
C20 C -0.01025(12) 0.55325(9) 0.13203(10) 0.0292(3) Uani 1 1 d . . . . .
C21 C -0.13065(12) 0.52580(10) 0.06472(11) 0.0338(3) Uani 1 1 d . . . . .
H21 H -0.186805 0.571120 0.057007 0.041 Uiso 1 1 calc R U . . .
C22 C -0.16692(13) 0.43145(10) 0.00936(11) 0.0352(3) Uani 1 1 d . . . . .
H22 H -0.248353 0.411493 -0.037597 0.042 Uiso 1 1 calc R U . . .
C23 C -0.08449(13) 0.36626(10) 0.02249(11) 0.0341(3) Uani 1 1 d . . . . .
H23 H -0.108211 0.301186 -0.015026 0.041 Uiso 1 1 calc R U . . .
C24 C 0.03407(12) 0.39795(9) 0.09185(10) 0.0308(3) Uani 1 1 d . . . . .
C25 C 0.13034(12) 0.33606(10) 0.10904(11) 0.0332(3) Uani 1 1 d . . . . .
C26 C 0.13220(14) 0.23843(11) 0.09329(15) 0.0484(4) Uani 1 1 d D . . . .
C27 C 0.25577(14) 0.22185(11) 0.12746(13) 0.0426(4) Uani 1 1 d . . . . .
C28 C 0.32484(12) 0.30941(10) 0.16316(11) 0.0327(3) Uani 1 1 d . . . . .
C29 C 0.0264(3) 0.16614(19) 0.0680(3) 0.0378(8) Uani 0.638(6) 1 d D . P A 1
H29A H -0.038940 0.199084 0.080854 0.045 Uiso 0.638(6) 1 calc R U P A 1
H29B H 0.052245 0.122340 0.110349 0.045 Uiso 0.638(6) 1 calc R U P A 1
C30 C -0.0199(3) 0.1099(2) -0.0416(2) 0.0485(9) Uani 0.638(6) 1 d D . P A 1
H30A H -0.044686 0.153666 -0.083082 0.073 Uiso 0.638(6) 1 calc R U P A 1
H30B H -0.089253 0.063694 -0.058639 0.073 Uiso 0.638(6) 1 calc R U P A 1
H30C H 0.044569 0.076147 -0.053480 0.073 Uiso 0.638(6) 1 calc R U P A 1
C31 C 0.30447(16) 0.12720(12) 0.12325(16) 0.0567(5) Uani 1 1 d . . . . .
H31A H 0.378334 0.133681 0.184840 0.068 Uiso 1 1 calc R U . . .
H31B H 0.243819 0.079910 0.120995 0.068 Uiso 1 1 calc R U . . .
C32 C 0.3342(3) 0.09100(18) 0.0343(2) 0.0938(8) Uani 1 1 d . . . . .
H32A H 0.260908 0.082658 -0.027017 0.141 Uiso 1 1 calc R U . . .
H32B H 0.365867 0.029734 0.035304 0.141 Uiso 1 1 calc R U . . .
H32C H 0.395183 0.137031 0.036622 0.141 Uiso 1 1 calc R U . . .
C33 C 0.45582(12) 0.33647(9) 0.20962(10) 0.0318(3) Uani 1 1 d . . . . .
C34 C 0.53083(13) 0.38112(10) 0.17923(11) 0.0347(3) Uani 1 1 d . . . . .
C35 C 0.64861(13) 0.39860(10) 0.25559(11) 0.0338(3) Uani 1 1 d . . . . .
C36 C 0.64218(12) 0.36411(10) 0.33099(11) 0.0336(3) Uani 1 1 d . . . . .
C37 C 0.49196(15) 0.40401(13) 0.08139(13) 0.0480(4) Uani 1 1 d . . . . .
H37A H 0.526090 0.470088 0.093750 0.058 Uiso 1 1 calc R U . . .
H37B H 0.402745 0.400801 0.051160 0.058 Uiso 1 1 calc R U . . .
C38 C 0.53171(19) 0.33687(17) 0.00773(14) 0.0645(5) Uani 1 1 d . . . . .
H38A H 0.506165 0.356505 -0.053620 0.097 Uiso 1 1 calc R U . . .
H38B H 0.494569 0.271722 -0.007849 0.097 Uiso 1 1 calc R U . . .
H38C H 0.619935 0.339210 0.037305 0.097 Uiso 1 1 calc R U . . .
C39 C 0.75923(14) 0.44429(12) 0.25423(12) 0.0422(4) Uani 1 1 d . . . . .
H39A H 0.802293 0.494004 0.318284 0.051 Uiso 1 1 calc R U . . .
H39B H 0.733608 0.476013 0.200364 0.051 Uiso 1 1 calc R U . . .
C40 C 0.84622(16) 0.37448(15) 0.23833(15) 0.0562(5) Uani 1 1 d . . . . .
H40A H 0.803492 0.323394 0.176494 0.084 Uiso 1 1 calc R U . . .
H40B H 0.878088 0.347146 0.294648 0.084 Uiso 1 1 calc R U . . .
H40C H 0.913158 0.407869 0.233599 0.084 Uiso 1 1 calc R U . . .
C41 C 0.72569(13) 0.37110(12) 0.43231(11) 0.0402(4) Uani 1 1 d . . . . .
C42 C 0.91791(17) 0.43637(18) 0.56327(15) 0.0676(6) Uani 1 1 d . . . . .
H42A H 0.976885 0.492951 0.583034 0.081 Uiso 1 1 calc R U . . .
H42B H 0.872971 0.449673 0.606242 0.081 Uiso 1 1 calc R U . . .
C43 C 0.9818(2) 0.3550(2) 0.5783(2) 0.0868(8) Uani 1 1 d . . . . .
H43A H 1.024600 0.340675 0.534521 0.130 Uiso 1 1 calc R U . . .
H43B H 0.923934 0.299810 0.562618 0.130 Uiso 1 1 calc R U . . .
H43C H 1.040201 0.369243 0.647989 0.130 Uiso 1 1 calc R U . . .
N1 N 0.39188(10) 0.78825(8) 0.43322(9) 0.0321(3) Uani 1 1 d . . . . .
H1 H 0.369061 0.748652 0.459452 0.039 Uiso 1 1 calc R U . . .
N2 N 0.16247(10) 0.67195(8) 0.24478(8) 0.0301(3) Uani 1 1 d . . . . .
H2 H 0.213517 0.629222 0.249888 0.036 Uiso 1 1 calc R U . . .
N3 N 0.07043(10) 0.48974(8) 0.14567(8) 0.0305(3) Uani 1 1 d . . . . .
N4 N 0.24752(10) 0.37732(8) 0.15189(9) 0.0311(3) Uani 1 1 d . . . . .
H4 H 0.270219 0.438967 0.169779 0.037 Uiso 1 1 calc R U . . .
N5 N 0.52476(10) 0.32580(8) 0.30065(9) 0.0335(3) Uani 1 1 d . . . . .
H5 H 0.498324 0.298481 0.335072 0.040 Uiso 1 1 calc R U . . .
O1 O 0.70854(9) 0.85842(8) 0.58264(9) 0.0459(3) Uani 1 1 d . . . . .
O2 O 0.57669(11) 0.77085(12) 0.60550(10) 0.0664(4) Uani 1 1 d . . . . .
O3 O 0.83314(10) 0.41956(10) 0.45884(9) 0.0563(3) Uani 1 1 d . . . . .
O4 O 0.70001(11) 0.33981(10) 0.48917(9) 0.0568(3) Uani 1 1 d . . . . .
C44 C 0.58308(18) 0.64238(14) 0.31713(17) 0.0648(5) Uani 1 1 d . . . . .
H44A H 0.593822 0.708322 0.357901 0.097 Uiso 1 1 calc R U . . .
H44B H 0.575632 0.641938 0.250480 0.097 Uiso 1 1 calc R U . . .
H44C H 0.653169 0.611036 0.348555 0.097 Uiso 1 1 calc R U . . .
C45 C 0.47156(15) 0.59047(11) 0.30868(13) 0.0446(4) Uani 1 1 d . . . . .
C46 C 0.4774(2) 0.55571(15) 0.39354(17) 0.0686(6) Uani 1 1 d . . . . .
H46A H 0.535568 0.509240 0.403845 0.103 Uiso 1 1 calc R U . . .
H46B H 0.397376 0.525404 0.378930 0.103 Uiso 1 1 calc R U . . .
H46C H 0.503217 0.609483 0.453972 0.103 Uiso 1 1 calc R U . . .
O5 O 0.37873(11) 0.57762(9) 0.23383(10) 0.0544(3) Uani 1 1 d . . . . .
C47 C 0.6501(9) 0.0935(10) 0.2109(14) 0.191(6) Uani 0.516(13) 1 d D U P B 1
H47A H 0.622131 0.114921 0.264184 0.286 Uiso 0.516(13) 1 calc R U P B 1
H47B H 0.610462 0.029160 0.170078 0.286 Uiso 0.516(13) 1 calc R U P B 1
H47C H 0.630045 0.137079 0.168991 0.286 Uiso 0.516(13) 1 calc R U P B 1
C48 C 0.7817(10) 0.0925(10) 0.2549(8) 0.130(4) Uani 0.516(13) 1 d D U P B 1
C49 C 0.8396(8) 0.1512(6) 0.3568(5) 0.099(2) Uani 0.516(13) 1 d D U P B 1
H49A H 0.848318 0.218154 0.357815 0.148 Uiso 0.516(13) 1 calc R U P B 1
H49B H 0.919674 0.132153 0.389087 0.148 Uiso 0.516(13) 1 calc R U P B 1
H49C H 0.790243 0.143152 0.392662 0.148 Uiso 0.516(13) 1 calc R U P B 1
O6 O 0.8421(10) 0.0508(11) 0.2156(6) 0.204(6) Uani 0.516(13) 1 d D U P B 1
C47A C 0.6712(8) 0.1313(7) 0.1578(9) 0.137(5) Uani 0.484(13) 1 d D U P B 2
H47D H 0.606829 0.081820 0.143866 0.206 Uiso 0.484(13) 1 calc R U P B 2
H47E H 0.682661 0.127383 0.096685 0.206 Uiso 0.484(13) 1 calc R U P B 2
H47F H 0.648697 0.194126 0.181271 0.206 Uiso 0.484(13) 1 calc R U P B 2
C48A C 0.7831(9) 0.1174(7) 0.2341(9) 0.113(4) Uani 0.484(13) 1 d D U P B 2
C49A C 0.762(2) 0.1313(11) 0.3226(14) 0.208(8) Uani 0.484(13) 1 d D U P B 2
H49D H 0.734838 0.194089 0.338616 0.312 Uiso 0.484(13) 1 calc R U P B 2
H49E H 0.836352 0.127655 0.378253 0.312 Uiso 0.484(13) 1 calc R U P B 2
H49F H 0.698748 0.081774 0.311506 0.312 Uiso 0.484(13) 1 calc R U P B 2
O6A O 0.8634(12) 0.1002(11) 0.2138(13) 0.238(7) Uani 0.484(13) 1 d D U P B 2
C29A C 0.0261(5) 0.1578(4) 0.0125(6) 0.0476(15) Uani 0.362(6) 1 d D . P A 2
H29C H -0.022701 0.180034 -0.045822 0.057 Uiso 0.362(6) 1 calc R U P A 2
H29D H 0.058905 0.099191 -0.010442 0.057 Uiso 0.362(6) 1 calc R U P A 2
C30A C -0.0491(6) 0.1402(4) 0.0673(5) 0.066(2) Uani 0.362(6) 1 d D . P A 2
H30D H -0.117888 0.091660 0.021985 0.099 Uiso 0.362(6) 1 calc R U P A 2
H30E H -0.078866 0.199529 0.090798 0.099 Uiso 0.362(6) 1 calc R U P A 2
H30F H 0.000788 0.118029 0.124415 0.099 Uiso 0.362(6) 1 calc R U P A 2

loop_
_atom_site_aniso_label
_atom_site_aniso_U_11
_atom_site_aniso_U_22
_atom_site_aniso_U_33
_atom_site_aniso_U_23
_atom_site_aniso_U_13
_atom_site_aniso_U_12
C1 0.0700(17) 0.096(2) 0.112(2) 0.0207(17) 0.0016(16) 0.0393(15)
C2 0.0283(8) 0.0598(11) 0.0547(10) 0.0216(8) -0.0005(8) -0.0009(7)
C3 0.0273(7) 0.0415(8) 0.0365(8) 0.0089(6) 0.0091(6) -0.0018(6)
C4 0.0239(7) 0.0331(7) 0.0342(7) 0.0044(5) 0.0105(6) 0.0006(5)
C5 0.0275(7) 0.0284(6) 0.0353(7) 0.0036(5) 0.0140(6) 0.0022(5)
C6 0.0287(7) 0.0290(7) 0.0364(7) 0.0064(5) 0.0134(6) 0.0030(5)
C7 0.0254(7) 0.0299(7) 0.0331(7) 0.0057(5) 0.0105(6) 0.0040(5)
C8 0.0315(7) 0.0340(7) 0.0444(8) 0.0065(6) 0.0163(7) -0.0018(6)
C9 0.0395(9) 0.0538(10) 0.0682(12) 0.0058(8) 0.0312(9) -0.0022(7)
C10 0.0371(8) 0.0448(8) 0.0453(9) 0.0189(7) 0.0128(7) 0.0022(6)
C11 0.0794(15) 0.0946(16) 0.0431(10) 0.0236(10) 0.0239(10) 0.0197(12)
C12 0.0266(7) 0.0299(7) 0.0328(7) 0.0072(5) 0.0107(6) 0.0017(5)
C13 0.0274(7) 0.0330(7) 0.0362(7) 0.0095(6) 0.0111(6) 0.0046(5)
C14 0.0271(7) 0.0351(7) 0.0342(7) 0.0113(6) 0.0112(6) 0.0057(5)
C15 0.0224(6) 0.0342(7) 0.0297(7) 0.0095(5) 0.0077(5) 0.0028(5)
C16 0.0331(8) 0.0332(8) 0.0533(9) 0.0062(6) 0.0122(7) 0.0064(6)
C17 0.0682(13) 0.0547(11) 0.0722(13) -0.0084(9) 0.0374(11) 0.0041(9)
C18 0.0283(7) 0.0392(8) 0.0465(9) 0.0111(6) 0.0088(7) 0.0081(6)
C19 0.0308(8) 0.0655(11) 0.0566(10) 0.0083(8) 0.0187(8) 0.0075(7)
C20 0.0242(7) 0.0337(7) 0.0286(7) 0.0100(5) 0.0093(6) 0.0027(5)
C21 0.0247(7) 0.0396(7) 0.0349(7) 0.0119(6) 0.0090(6) 0.0055(6)
C22 0.0228(7) 0.0423(8) 0.0334(7) 0.0097(6) 0.0050(6) -0.0019(6)
C23 0.0285(7) 0.0332(7) 0.0353(7) 0.0068(6) 0.0095(6) -0.0022(5)
C24 0.0259(7) 0.0313(7) 0.0345(7) 0.0103(5) 0.0110(6) 0.0002(5)
C25 0.0237(7) 0.0314(7) 0.0388(8) 0.0082(6) 0.0081(6) -0.0009(5)
C26 0.0292(8) 0.0317(8) 0.0702(11) 0.0120(7) 0.0075(8) -0.0013(6)
C27 0.0313(8) 0.0321(7) 0.0537(9) 0.0102(7) 0.0077(7) 0.0017(6)
C28 0.0258(7) 0.0313(7) 0.0351(7) 0.0079(5) 0.0075(6) 0.0032(5)
C29 0.0328(18) 0.0331(13) 0.0376(16) 0.0118(12) 0.0036(13) -0.0049(11)
C30 0.0432(16) 0.0362(16) 0.0431(18) 0.0070(14) -0.0027(14) -0.0087(12)
C31 0.0399(9) 0.0344(8) 0.0779(13) 0.0131(8) 0.0077(9) 0.0039(7)
C32 0.102(2) 0.0649(14) 0.113(2) 0.0171(14) 0.0467(18) 0.0388(14)
C33 0.0264(7) 0.0298(7) 0.0342(7) 0.0072(5) 0.0084(6) 0.0046(5)
C34 0.0289(7) 0.0377(7) 0.0357(7) 0.0124(6) 0.0099(6) 0.0059(6)
C35 0.0269(7) 0.0366(7) 0.0367(7) 0.0114(6) 0.0111(6) 0.0041(6)
C36 0.0243(7) 0.0386(7) 0.0344(7) 0.0102(6) 0.0084(6) 0.0012(5)
C37 0.0348(8) 0.0648(11) 0.0440(9) 0.0269(8) 0.0088(7) 0.0045(7)
C38 0.0564(12) 0.0947(15) 0.0387(9) 0.0201(10) 0.0153(9) 0.0014(11)
C39 0.0302(8) 0.0559(9) 0.0419(8) 0.0216(7) 0.0115(7) 0.0001(7)
C40 0.0362(9) 0.0850(14) 0.0558(11) 0.0259(10) 0.0238(8) 0.0117(9)
C41 0.0281(7) 0.0527(9) 0.0370(8) 0.0154(7) 0.0090(7) -0.0027(6)
C42 0.0373(10) 0.1032(17) 0.0491(11) 0.0328(11) -0.0020(8) -0.0210(10)
C43 0.0570(14) 0.115(2) 0.0807(16) 0.0467(15) 0.0088(12) 0.0004(13)
N1 0.0262(6) 0.0341(6) 0.0342(6) 0.0096(5) 0.0105(5) 0.0002(5)
N2 0.0224(6) 0.0303(6) 0.0335(6) 0.0081(5) 0.0079(5) 0.0042(4)
N3 0.0239(6) 0.0311(6) 0.0333(6) 0.0090(5) 0.0085(5) 0.0011(4)
N4 0.0240(6) 0.0263(5) 0.0365(6) 0.0071(4) 0.0071(5) 0.0002(4)
N5 0.0262(6) 0.0378(6) 0.0340(6) 0.0116(5) 0.0092(5) 0.0006(5)
O1 0.0259(5) 0.0546(7) 0.0504(7) 0.0220(5) 0.0045(5) -0.0026(5)
O2 0.0368(7) 0.1037(11) 0.0567(8) 0.0469(8) 0.0026(6) -0.0143(7)
O3 0.0312(6) 0.0899(9) 0.0396(6) 0.0276(6) 0.0010(5) -0.0164(6)
O4 0.0377(6) 0.0881(9) 0.0422(6) 0.0293(6) 0.0077(5) -0.0128(6)
C44 0.0453(10) 0.0553(11) 0.0796(14) -0.0060(9) 0.0271(10) -0.0081(8)
C45 0.0364(9) 0.0349(8) 0.0554(10) 0.0025(7) 0.0181(8) 0.0063(6)
C46 0.0857(16) 0.0552(11) 0.0680(13) 0.0156(10) 0.0356(12) 0.0170(11)
O5 0.0348(6) 0.0478(7) 0.0670(8) 0.0086(6) 0.0118(6) 0.0039(5)
C47 0.099(6) 0.179(10) 0.246(13) 0.074(10) 0.014(7) 0.032(6)
C48 0.136(7) 0.141(8) 0.126(6) 0.058(6) 0.055(5) 0.071(6)
C49 0.120(6) 0.071(4) 0.086(4) 0.024(3) 0.021(4) 0.015(4)
O6 0.169(8) 0.272(11) 0.117(5) 0.002(5) 0.036(4) 0.146(8)
C47A 0.109(6) 0.091(5) 0.134(7) -0.023(5) 0.004(5) 0.034(4)
C48A 0.089(5) 0.074(4) 0.167(8) 0.031(5) 0.046(5) -0.004(4)
C49A 0.343(19) 0.112(9) 0.183(13) 0.075(9) 0.101(13) 0.058(12)
O6A 0.146(8) 0.257(13) 0.334(14) 0.092(10) 0.117(9) 0.002(8)
C29A 0.033(3) 0.034(3) 0.050(4) -0.003(3) 0.000(3) 0.001(2)
C30A 0.040(4) 0.059(3) 0.083(4) 0.028(3) 0.005(3) -0.011(3)

loop_
_atom_type_symbol
_atom_type_description
_atom_type_scat_dispersion_real
_atom_type_scat_dispersion_imag
_atom_type_scat_source
C C 0.0137 0.0067 'International Tables Vol C Tables 4.2.6.8 and 6.1.1.4'
H H 0.0000 0.0000 'International Tables Vol C Tables 4.2.6.8 and 6.1.1.4'
N N 0.0241 0.0134 'International Tables Vol C Tables 4.2.6.8 and 6.1.1.4'
O O 0.0389 0.0241 'International Tables Vol C Tables 4.2.6.8 and 6.1.1.4'

loop_
_geom_angle_atom_site_label_1
_geom_angle_atom_site_label_2
_geom_angle_atom_site_label_3
_geom_angle
_geom_angle_site_symmetry_1
_geom_angle_site_symmetry_3
_geom_angle_publ_flag
H1A C1 H1B 109.5 . . ?
H1A C1 H1C 109.5 . . ?
H1B C1 H1C 109.5 . . ?
C2 C1 H1A 109.5 . . ?
C2 C1 H1B 109.5 . . ?
C2 C1 H1C 109.5 . . ?
C1 C2 H2A 109.3 . . ?
C1 C2 H2B 109.3 . . ?
H2A C2 H2B 108.0 . . ?
O1 C2 C1 111.57(17) . . ?
O1 C2 H2A 109.3 . . ?
O1 C2 H2B 109.3 . . ?
O1 C3 C4 114.09(13) . . ?
O2 C3 C4 123.76(14) . . ?
O2 C3 O1 122.11(14) . . ?
C5 C4 C3 134.05(13) . . ?
N1 C4 C3 117.79(12) . . ?
N1 C4 C5 108.10(12) . . ?
C4 C5 C6 106.73(12) . . ?
C4 C5 C8 127.19(13) . . ?
C6 C5 C8 126.07(13) . . ?
C5 C6 C10 127.04(13) . . ?
C7 C6 C5 107.62(12) . . ?
C7 C6 C10 125.19(13) . . ?
C6 C7 C12 129.74(13) . . ?
N1 C7 C6 107.91(12) . . ?
N1 C7 C12 122.33(12) . . ?
C5 C8 H8A 108.9 . . ?
C5 C8 H8B 108.9 . . ?
C5 C8 C9 113.25(12) . . ?
H8A C8 H8B 107.7 . . ?
C9 C8 H8A 108.9 . . ?
C9 C8 H8B 108.9 . . ?
C8 C9 H9A 109.5 . . ?
C8 C9 H9B 109.5 . . ?
C8 C9 H9C 109.5 . . ?
H9A C9 H9B 109.5 . . ?
H9A C9 H9C 109.5 . . ?
H9B C9 H9C 109.5 . . ?
C6 C10 H10A 109.0 . . ?
C6 C10 H10B 109.0 . . ?
C6 C10 C11 112.97(14) . . ?
H10A C10 H10B 107.8 . . ?
C11 C10 H10A 109.0 . . ?
C11 C10 H10B 109.0 . . ?
C10 C11 H11A 109.5 . . ?
C10 C11 H11B 109.5 . . ?
C10 C11 H11C 109.5 . . ?
H11A C11 H11B 109.5 . . ?
H11A C11 H11C 109.5 . . ?
H11B C11 H11C 109.5 . . ?
C13 C12 C7 130.04(12) . . ?
N2 C12 C7 122.41(12) . . ?
N2 C12 C13 107.50(12) . . ?
C12 C13 C14 107.60(12) . . ?
C12 C13 C16 125.01(13) . . ?
C14 C13 C16 127.29(13) . . ?
C13 C14 C18 124.07(13) . . ?
C15 C14 C13 106.93(12) . . ?
C15 C14 C18 128.99(13) . . ?
C14 C15 C20 134.21(13) . . ?
N2 C15 C14 107.58(12) . . ?
N2 C15 C20 118.17(12) . . ?
C13 C16 H16A 108.9 . . ?
C13 C16 H16B 108.9 . . ?
C13 C16 C17 113.20(15) . . ?
H16A C16 H16B 107.8 . . ?
C17 C16 H16A 108.9 . . ?
C17 C16 H16B 108.9 . . ?
C16 C17 H17A 109.5 . . ?
C16 C17 H17B 109.5 . . ?
C16 C17 H17C 109.5 . . ?
H17A C17 H17B 109.5 . . ?
H17A C17 H17C 109.5 . . ?
H17B C17 H17C 109.5 . . ?
C14 C18 H18A 108.7 . . ?
C14 C18 H18B 108.7 . . ?
C14 C18 C19 114.19(13) . . ?
H18A C18 H18B 107.6 . . ?
C19 C18 H18A 108.7 . . ?
C19 C18 H18B 108.7 . . ?
C18 C19 H19A 109.5 . . ?
C18 C19 H19B 109.5 . . ?
C18 C19 H19C 109.5 . . ?
H19A C19 H19B 109.5 . . ?
H19A C19 H19C 109.5 . . ?
H19B C19 H19C 109.5 . . ?
C21 C20 C15 123.57(12) . . ?
N3 C20 C15 114.80(12) . . ?
N3 C20 C21 121.59(12) . . ?
C20 C21 H21 120.6 . . ?
C22 C21 C20 118.81(13) . . ?
C22 C21 H21 120.6 . . ?
C21 C22 H22 120.1 . . ?
C23 C22 C21 119.84(13) . . ?
C23 C22 H22 120.1 . . ?
C22 C23 H23 120.7 . . ?
C22 C23 C24 118.56(13) . . ?
C24 C23 H23 120.7 . . ?
C23 C24 C25 123.32(12) . . ?
N3 C24 C23 122.05(12) . . ?
N3 C24 C25 114.58(12) . . ?
C26 C25 C24 134.23(13) . . ?
N4 C25 C24 118.41(12) . . ?
N4 C25 C26 107.34(12) . . ?
C25 C26 C27 107.27(13) . . ?
C25 C26 C29 125.98(17) . . ?
C25 C26 C29A 126.0(2) . . ?
C27 C26 C29 125.32(16) . . ?
C27 C26 C29A 121.8(2) . . ?
C26 C27 C31 127.42(14) . . ?
C28 C27 C26 107.20(13) . . ?
C28 C27 C31 125.35(14) . . ?
C27 C28 C33 131.60(13) . . ?
N4 C28 C27 107.69(12) . . ?
N4 C28 C33 120.68(12) . . ?
C26 C29 H29A 109.9 . . ?
C26 C29 H29B 109.9 . . ?
C26 C29 C30 109.1(3) . . ?
H29A C29 H29B 108.3 . . ?
C30 C29 H29A 109.9 . . ?
C30 C29 H29B 109.9 . . ?
C29 C30 H30A 109.5 . . ?
C29 C30 H30B 109.5 . . ?
C29 C30 H30C 109.5 . . ?
H30A C30 H30B 109.5 . . ?
H30A C30 H30C 109.5 . . ?
H30B C30 H30C 109.5 . . ?
C27 C31 H31A 109.0 . . ?
C27 C31 H31B 109.0 . . ?
H31A C31 H31B 107.8 . . ?
C32 C31 C27 112.74(18) . . ?
C32 C31 H31A 109.0 . . ?
C32 C31 H31B 109.0 . . ?
C31 C32 H32A 109.5 . . ?
C31 C32 H32B 109.5 . . ?
C31 C32 H32C 109.5 . . ?
H32A C32 H32B 109.5 . . ?
H32A C32 H32C 109.5 . . ?
H32B C32 H32C 109.5 . . ?
C34 C33 C28 130.68(13) . . ?
N5 C33 C28 121.30(12) . . ?
N5 C33 C34 107.85(12) . . ?
C33 C34 C35 107.74(13) . . ?
C33 C34 C37 125.48(13) . . ?
C35 C34 C37 126.77(13) . . ?
C34 C35 C39 126.19(13) . . ?
C36 C35 C34 106.64(12) . . ?
C36 C35 C39 127.17(13) . . ?
C35 C36 C41 133.91(13) . . ?
N5 C36 C35 108.03(12) . . ?
N5 C36 C41 117.55(12) . . ?
C34 C37 H37A 108.9 . . ?
C34 C37 H37B 108.9 . . ?
C34 C37 C38 113.20(15) . . ?
H37A C37 H37B 107.8 . . ?
C38 C37 H37A 108.9 . . ?
C38 C37 H37B 108.9 . . ?
C37 C38 H38A 109.5 . . ?
C37 C38 H38B 109.5 . . ?
C37 C38 H38C 109.5 . . ?
H38A C38 H38B 109.5 . . ?
H38A C38 H38C 109.5 . . ?
H38B C38 H38C 109.5 . . ?
C35 C39 H39A 108.8 . . ?
C35 C39 H39B 108.8 . . ?
C35 C39 C40 113.64(14) . . ?
H39A C39 H39B 107.7 . . ?
C40 C39 H39A 108.8 . . ?
C40 C39 H39B 108.8 . . ?
C39 C40 H40A 109.5 . . ?
C39 C40 H40B 109.5 . . ?
C39 C40 H40C 109.5 . . ?
H40A C40 H40B 109.5 . . ?
H40A C40 H40C 109.5 . . ?
H40B C40 H40C 109.5 . . ?
O3 C41 C36 113.20(13) . . ?
O4 C41 C36 123.84(14) . . ?
O4 C41 O3 122.89(14) . . ?
H42A C42 H42B 108.0 . . ?
C43 C42 H42A 109.4 . . ?
C43 C42 H42B 109.4 . . ?
C43 C42 O3 111.3(2) . . ?
O3 C42 H42A 109.4 . . ?
O3 C42 H42B 109.4 . . ?
C42 C43 H43A 109.5 . . ?
C42 C43 H43B 109.5 . . ?
C42 C43 H43C 109.5 . . ?
H43A C43 H43B 109.5 . . ?
H43A C43 H43C 109.5 . . ?
H43B C43 H43C 109.5 . . ?
C4 N1 H1 125.2 . . ?
C7 N1 C4 109.64(12) . . ?
C7 N1 H1 125.2 . . ?
C12 N2 H2 124.8 . . ?
C15 N2 C12 110.37(11) . . ?
C15 N2 H2 124.8 . . ?
C24 N3 C20 119.14(12) . . ?
C25 N4 C28 110.50(11) . . ?
C25 N4 H4 124.8 . . ?
C28 N4 H4 124.8 . . ?
C33 N5 C36 109.72(12) . . ?
C33 N5 H5 125.1 . . ?
C36 N5 H5 125.1 . . ?
C3 O1 C2 116.28(13) . . ?
C41 O3 C42 115.77(13) . . ?
H44A C44 H44B 109.5 . . ?
H44A C44 H44C 109.5 . . ?
H44B C44 H44C 109.5 . . ?
C45 C44 H44A 109.5 . . ?
C45 C44 H44B 109.5 . . ?
C45 C44 H44C 109.5 . . ?
C46 C45 C44 118.29(18) . . ?
O5 C45 C44 120.20(18) . . ?
O5 C45 C46 121.51(17) . . ?
C45 C46 H46A 109.5 . . ?
C45 C46 H46B 109.5 . . ?
C45 C46 H46C 109.5 . . ?
H46A C46 H46B 109.5 . . ?
H46A C46 H46C 109.5 . . ?
H46B C46 H46C 109.5 . . ?
H47A C47 H47B 109.5 . . ?
H47A C47 H47C 109.5 . . ?
H47B C47 H47C 109.5 . . ?
C48 C47 H47A 109.5 . . ?
C48 C47 H47B 109.5 . . ?
C48 C47 H47C 109.5 . . ?
C49 C48 C47 113.1(9) . . ?
O6 C48 C47 127.6(11) . . ?
O6 C48 C49 119.3(10) . . ?
C48 C49 H49A 109.5 . . ?
C48 C49 H49B 109.5 . . ?
C48 C49 H49C 109.5 . . ?
H49A C49 H49B 109.5 . . ?
H49A C49 H49C 109.5 . . ?
H49B C49 H49C 109.5 . . ?
H47D C47A H47E 109.5 . . ?
H47D C47A H47F 109.5 . . ?
H47E C47A H47F 109.5 . . ?
C48A C47A H47D 109.5 . . ?
C48A C47A H47E 109.5 . . ?
C48A C47A H47F 109.5 . . ?
C49A C48A C47A 105.9(10) . . ?
O6A C48A C47A 118.7(14) . . ?
O6A C48A C49A 135.4(15) . . ?
C48A C49A H49D 109.5 . . ?
C48A C49A H49E 109.5 . . ?
C48A C49A H49F 109.5 . . ?
H49D C49A H49E 109.5 . . ?
H49D C49A H49F 109.5 . . ?
H49E C49A H49F 109.5 . . ?
C26 C29A H29C 110.9 . . ?
C26 C29A H29D 110.9 . . ?
H29C C29A H29D 108.9 . . ?
C30A C29A C26 104.2(5) . . ?
C30A C29A H29C 110.9 . . ?
C30A C29A H29D 110.9 . . ?
C29A C30A H30D 109.5 . . ?
C29A C30A H30E 109.5 . . ?
C29A C30A H30F 109.5 . . ?
H30D C30A H30E 109.5 . . ?
H30D C30A H30F 109.5 . . ?
H30E C30A H30F 109.5 . . ?

loop_
_geom_bond_atom_site_label_1
_geom_bond_atom_site_label_2
_geom_bond_distance
_geom_bond_site_symmetry_2
_geom_bond_publ_flag
C1 H1A 0.9800 . ?
C1 H1B 0.9800 . ?
C1 H1C 0.9800 . ?
C1 C2 1.495(3) . ?
C2 H2A 0.9900 . ?
C2 H2B 0.9900 . ?
C2 O1 1.452(2) . ?
C3 C4 1.445(2) . ?
C3 O1 1.3334(17) . ?
C3 O2 1.2086(19) . ?
C4 C5 1.389(2) . ?
C4 N1 1.3775(17) . ?
C5 C6 1.412(2) . ?
C5 C8 1.5056(19) . ?
C6 C7 1.3946(19) . ?
C6 C10 1.502(2) . ?
C7 C12 1.4635(19) . ?
C7 N1 1.3563(19) . ?
C8 H8A 0.9900 . ?
C8 H8B 0.9900 . ?
C8 C9 1.527(2) . ?
C9 H9A 0.9800 . ?
C9 H9B 0.9800 . ?
C9 H9C 0.9800 . ?
C10 H10A 0.9900 . ?
C10 H10B 0.9900 . ?
C10 C11 1.516(3) . ?
C11 H11A 0.9800 . ?
C11 H11B 0.9800 . ?
C11 H11C 0.9800 . ?
C12 C13 1.3834(19) . ?
C12 N2 1.3701(17) . ?
C13 C14 1.426(2) . ?
C13 C16 1.502(2) . ?
C14 C15 1.3909(19) . ?
C14 C18 1.5048(19) . ?
C15 C20 1.4662(19) . ?
C15 N2 1.3696(17) . ?
C16 H16A 0.9900 . ?
C16 H16B 0.9900 . ?
C16 C17 1.517(3) . ?
C17 H17A 0.9800 . ?
C17 H17B 0.9800 . ?
C17 H17C 0.9800 . ?
C18 H18A 0.9900 . ?
C18 H18B 0.9900 . ?
C18 C19 1.520(2) . ?
C19 H19A 0.9800 . ?
C19 H19B 0.9800 . ?
C19 H19C 0.9800 . ?
C20 C21 1.3934(19) . ?
C20 N3 1.3490(17) . ?
C21 H21 0.9500 . ?
C21 C22 1.382(2) . ?
C22 H22 0.9500 . ?
C22 C23 1.381(2) . ?
C23 H23 0.9500 . ?
C23 C24 1.392(2) . ?
C24 C25 1.4669(19) . ?
C24 N3 1.3455(18) . ?
C25 C26 1.389(2) . ?
C25 N4 1.3645(17) . ?
C26 C27 1.426(2) . ?
C26 C29 1.514(3) . ?
C26 C29A 1.594(6) . ?
C27 C28 1.380(2) . ?
C27 C31 1.507(2) . ?
C28 C33 1.4629(19) . ?
C28 N4 1.3690(17) . ?
C29 H29A 0.9900 . ?
C29 H29B 0.9900 . ?
C29 C30 1.524(4) . ?
C30 H30A 0.9800 . ?
C30 H30B 0.9800 . ?
C30 H30C 0.9800 . ?
C31 H31A 0.9900 . ?
C31 H31B 0.9900 . ?
C31 C32 1.504(4) . ?
C32 H32A 0.9800 . ?
C32 H32B 0.9800 . ?
C32 H32C 0.9800 . ?
C33 C34 1.394(2) . ?
C33 N5 1.3567(18) . ?
C34 C35 1.410(2) . ?
C34 C37 1.502(2) . ?
C35 C36 1.394(2) . ?
C35 C39 1.504(2) . ?
C36 C41 1.448(2) . ?
C36 N5 1.3749(18) . ?
C37 H37A 0.9900 . ?
C37 H37B 0.9900 . ?
C37 C38 1.525(3) . ?
C38 H38A 0.9800 . ?
C38 H38B 0.9800 . ?
C38 H38C 0.9800 . ?
C39 H39A 0.9900 . ?
C39 H39B 0.9900 . ?
C39 C40 1.520(2) . ?
C40 H40A 0.9800 . ?
C40 H40B 0.9800 . ?
C40 H40C 0.9800 . ?
C41 O3 1.3365(18) . ?
C41 O4 1.2116(19) . ?
C42 H42A 0.9900 . ?
C42 H42B 0.9900 . ?
C42 C43 1.445(4) . ?
C42 O3 1.466(2) . ?
C43 H43A 0.9800 . ?
C43 H43B 0.9800 . ?
C43 H43C 0.9800 . ?
N1 H1 0.8800 . ?
N2 H2 0.8800 . ?
N4 H4 0.8800 . ?
N5 H5 0.8800 . ?
C44 H44A 0.9800 . ?
C44 H44B 0.9800 . ?
C44 H44C 0.9800 . ?
C44 C45 1.489(2) . ?
C45 C46 1.482(3) . ?
C45 O5 1.214(2) . ?
C46 H46A 0.9800 . ?
C46 H46B 0.9800 . ?
C46 H46C 0.9800 . ?
C47 H47A 0.9800 . ?
C47 H47B 0.9800 . ?
C47 H47C 0.9800 . ?
C47 C48 1.469(11) . ?
C48 C49 1.443(11) . ?
C48 O6 1.197(10) . ?
C49 H49A 0.9800 . ?
C49 H49B 0.9800 . ?
C49 H49C 0.9800 . ?
C47A H47D 0.9800 . ?
C47A H47E 0.9800 . ?
C47A H47F 0.9800 . ?
C47A C48A 1.454(11) . ?
C48A C49A 1.436(13) . ?
C48A O6A 1.144(12) . ?
C49A H49D 0.9800 . ?
C49A H49E 0.9800 . ?
C49A H49F 0.9800 . ?
C29A H29C 0.9900 . ?
C29A H29D 0.9900 . ?
C29A C30A 1.515(9) . ?
C30A H30D 0.9800 . ?
C30A H30E 0.9800 . ?
C30A H30F 0.9800 . ?

loop_
_geom_hbond_atom_site_label_D
_geom_hbond_atom_site_label_H
_geom_hbond_atom_site_label_A
_geom_hbond_distance_DH
_geom_hbond_distance_HA
_geom_hbond_distance_DA
_geom_hbond_angle_DHA
_geom_hbond_site_symmetry_A
_geom_hbond_publ_flag
N1 H1 O4 0.88 2.00 2.8781(16) 174.2 2_666 yes
N5 H5 O2 0.88 1.94 2.8184(17) 172.5 2_666 yes

loop_
_geom_torsion_atom_site_label_1
_geom_torsion_atom_site_label_2
_geom_torsion_atom_site_label_3
_geom_torsion_atom_site_label_4
_geom_torsion
_geom_torsion_site_symmetry_1
_geom_torsion_site_symmetry_2
_geom_torsion_site_symmetry_3
_geom_torsion_site_symmetry_4
_geom_torsion_publ_flag
C1 C2 O1 C3 78.9(2) . . . . ?
C3 C4 C5 C6 176.60(15) . . . . ?
C3 C4 C5 C8 -3.4(2) . . . . ?
C3 C4 N1 C7 -177.02(12) . . . . ?
C4 C3 O1 C2 -174.58(14) . . . . ?
C4 C5 C6 C7 -0.01(15) . . . . ?
C4 C5 C6 C10 -175.76(13) . . . . ?
C4 C5 C8 C9 84.01(19) . . . . ?
C5 C4 N1 C7 0.41(15) . . . . ?
C5 C6 C7 C12 -178.84(13) . . . . ?
C5 C6 C7 N1 0.26(15) . . . . ?
C5 C6 C10 C11 87.9(2) . . . . ?
C6 C5 C8 C9 -96.02(18) . . . . ?
C6 C7 C12 C13 -60.9(2) . . . . ?
C6 C7 C12 N2 116.33(16) . . . . ?
C6 C7 N1 C4 -0.41(15) . . . . ?
C7 C6 C10 C11 -87.19(19) . . . . ?
C7 C12 C13 C14 176.20(14) . . . . ?
C7 C12 C13 C16 -7.3(2) . . . . ?
C7 C12 N2 C15 -176.44(12) . . . . ?
C8 C5 C6 C7 -179.98(12) . . . . ?
C8 C5 C6 C10 4.3(2) . . . . ?
C10 C6 C7 C12 -3.0(2) . . . . ?
C10 C6 C7 N1 176.11(13) . . . . ?
C12 C7 N1 C4 178.76(12) . . . . ?
C12 C13 C14 C15 0.87(16) . . . . ?
C12 C13 C14 C18 -179.34(13) . . . . ?
C12 C13 C16 C17 -99.74(19) . . . . ?
C13 C12 N2 C15 1.31(15) . . . . ?
C13 C14 C15 C20 -177.42(14) . . . . ?
C13 C14 C15 N2 -0.07(15) . . . . ?
C13 C14 C18 C19 -106.58(17) . . . . ?
C14 C13 C16 C17 76.1(2) . . . . ?
C14 C15 C20 C21 4.9(2) . . . . ?
C14 C15 C20 N3 -177.35(14) . . . . ?
C14 C15 N2 C12 -0.76(15) . . . . ?
C15 C14 C18 C19 73.2(2) . . . . ?
C15 C20 C21 C22 176.20(12) . . . . ?
C15 C20 N3 C24 -176.77(11) . . . . ?
C16 C13 C14 C15 -175.57(14) . . . . ?
C16 C13 C14 C18 4.2(2) . . . . ?
C18 C14 C15 C20 2.8(3) . . . . ?
C18 C14 C15 N2 -179.86(14) . . . . ?
C20 C15 N2 C12 177.08(11) . . . . ?
C20 C21 C22 C23 0.9(2) . . . . ?
C21 C20 N3 C24 1.02(19) . . . . ?
C21 C22 C23 C24 0.0(2) . . . . ?
C22 C23 C24 C25 -177.36(13) . . . . ?
C22 C23 C24 N3 -0.3(2) . . . . ?
C23 C24 C25 C26 -23.1(3) . . . . ?
C23 C24 C25 N4 158.65(13) . . . . ?
C23 C24 N3 C20 -0.1(2) . . . . ?
C24 C25 C26 C27 -178.97(16) . . . . ?
C24 C25 C26 C29 -12.1(3) . . . . ?
C24 C25 C26 C29A 25.7(4) . . . . ?
C24 C25 N4 C28 179.40(12) . . . . ?
C25 C24 N3 C20 177.12(12) . . . . ?
C25 C26 C27 C28 0.3(2) . . . . ?
C25 C26 C27 C31 -177.85(18) . . . . ?
C25 C26 C29 C30 106.1(3) . . . . ?
C25 C26 C29A C30A -91.0(5) . . . . ?
C26 C25 N4 C28 0.74(17) . . . . ?
C26 C27 C28 C33 177.95(16) . . . . ?
C26 C27 C28 N4 0.16(19) . . . . ?
C26 C27 C31 C32 96.7(2) . . . . ?
C27 C26 C29 C30 -89.3(3) . . . . ?
C27 C26 C29A C30A 117.0(3) . . . . ?
C27 C28 C33 C34 118.4(2) . . . . ?
C27 C28 C33 N5 -66.8(2) . . . . ?
C27 C28 N4 C25 -0.57(17) . . . . ?
C28 C27 C31 C32 -81.1(2) . . . . ?
C28 C33 C34 C35 174.69(14) . . . . ?
C28 C33 C34 C37 -6.5(2) . . . . ?
C28 C33 N5 C36 -174.67(12) . . . . ?
C29 C26 C27 C28 -166.7(2) . . . . ?
C29 C26 C27 C31 15.2(3) . . . . ?
C31 C27 C28 C33 -3.9(3) . . . . ?
C31 C27 C28 N4 178.35(16) . . . . ?
C33 C28 N4 C25 -178.64(13) . . . . ?
C33 C34 C35 C36 -0.11(16) . . . . ?
C33 C34 C35 C39 179.03(14) . . . . ?
C33 C34 C37 C38 -104.37(18) . . . . ?
C34 C33 N5 C36 1.19(15) . . . . ?
C34 C35 C36 C41 -170.54(16) . . . . ?
C34 C35 C36 N5 0.83(16) . . . . ?
C34 C35 C39 C40 -106.18(17) . . . . ?
C35 C34 C37 C38 74.2(2) . . . . ?
C35 C36 C41 O3 -1.5(3) . . . . ?
C35 C36 C41 O4 175.60(17) . . . . ?
C35 C36 N5 C33 -1.27(16) . . . . ?
C36 C35 C39 C40 72.8(2) . . . . ?
C36 C41 O3 C42 174.79(16) . . . . ?
C37 C34 C35 C36 -178.89(15) . . . . ?
C37 C34 C35 C39 0.3(2) . . . . ?
C39 C35 C36 C41 10.3(3) . . . . ?
C39 C35 C36 N5 -178.30(14) . . . . ?
C41 C36 N5 C33 171.73(13) . . . . ?
C43 C42 O3 C41 83.0(2) . . . . ?
N1 C4 C5 C6 -0.24(15) . . . . ?
N1 C4 C5 C8 179.73(12) . . . . ?
N1 C7 C12 C13 120.15(17) . . . . ?
N1 C7 C12 N2 -62.65(18) . . . . ?
N2 C12 C13 C14 -1.32(15) . . . . ?
N2 C12 C13 C16 175.22(13) . . . . ?
N2 C15 C20 C21 -172.23(12) . . . . ?
N2 C15 C20 N3 5.52(17) . . . . ?
N3 C20 C21 C22 -1.4(2) . . . . ?
N3 C24 C25 C26 159.64(18) . . . . ?
N3 C24 C25 N4 -18.57(18) . . . . ?
N4 C25 C26 C27 -0.62(19) . . . . ?
N4 C25 C26 C29 166.2(2) . . . . ?
N4 C25 C26 C29A -155.9(4) . . . . ?
N4 C28 C33 C34 -64.0(2) . . . . ?
N4 C28 C33 N5 110.76(15) . . . . ?
N5 C33 C34 C35 -0.65(16) . . . . ?
N5 C33 C34 C37 178.14(14) . . . . ?
N5 C36 C41 O3 -172.27(13) . . . . ?
N5 C36 C41 O4 4.9(2) . . . . ?
O1 C3 C4 C5 -5.9(2) . . . . ?
O1 C3 C4 N1 170.68(12) . . . . ?
O2 C3 C4 C5 176.37(17) . . . . ?
O2 C3 C4 N1 -7.0(2) . . . . ?
O2 C3 O1 C2 3.2(2) . . . . ?
O4 C41 O3 C42 -2.4(3) . . . . ?
C29A C26 C27 C28 156.8(4) . . . . ?
C29A C26 C27 C31 -21.3(4) . . . . ?
